data_2200527
loop_
_publ_author_name
'Gilardi, Richard D.'
'Butcher, Ray J.'

_publ_section_title
;
 6,8-Dinitro-2,4-dioxa-6,8-diazabicyclo[3.3.0]octan-3-one
;
_journal_issue 9
_journal_name_full 'Acta Crystallographica Section E'
_journal_page_first o891
_journal_page_last o892
_journal_paper_doi 10.1107/S1600536801013915
_journal_volume 57
_journal_year 2001
_chemical_formula_sum 'C4 H4 N4 O7'
_chemical_formula_weight 220.11
_chemical_name_systematic
;
 ?
;
_space_group_IT_number 19
_symmetry_cell_setting orthorhombic
_symmetry_space_group_name_Hall 'P 2ac 2ab'
_symmetry_space_group_name_H-M 'P 21 21 21'
_cell_angle_alpha 90.00
_cell_angle_beta 90.00
_cell_angle_gamma 90.00
_cell_formula_units_Z 4
_cell_length_a 6.7249(5)
_cell_length_b 9.979(2)
_cell_length_c 11.1574(10)
_cell_measurement_reflns_used 69
_cell_measurement_temperature 293(2)
_cell_measurement_theta_max 43.46
_cell_measurement_theta_min 7.94
_cell_volume 748.75(17)
_computing_cell_refinement XSCANS
_computing_data_collection 'XSCANS (Siemens, 1994)'
_computing_data_reduction 'SHELXTL (Sheldrick, 1997a)'
_computing_molecular_graphics SHELXTL
_computing_publication_material SHELXTL
_computing_structure_refinement 'SHELXL97 (Sheldrick, 1997b)'
_computing_structure_solution 'SHELXS97 (Sheldrick, 1997b)'
_diffrn_ambient_temperature 293(2)
_diffrn_measured_fraction_theta_full 1.000
_diffrn_measured_fraction_theta_max 1.000
_diffrn_measurement_device_type 'Bruker P4'
_diffrn_measurement_method '2\q/\w scans'
_diffrn_radiation_monochromator graphite
_diffrn_radiation_source 'fine-focus sealed tube'
_diffrn_radiation_type MoK\a
_diffrn_radiation_wavelength .71073
_diffrn_reflns_av_R_equivalents .0000
_diffrn_reflns_av_sigmaI/netI .0240
_diffrn_reflns_limit_h_max 10
_diffrn_reflns_limit_h_min 0
_diffrn_reflns_limit_k_max 15
_diffrn_reflns_limit_k_min 0
_diffrn_reflns_limit_l_max 16
_diffrn_reflns_limit_l_min 0
_diffrn_reflns_number 1568
_diffrn_reflns_theta_full 32.48
_diffrn_reflns_theta_max 32.48
_diffrn_reflns_theta_min 2.74
_diffrn_standards_decay_% 0
_diffrn_standards_interval_count 97
_diffrn_standards_number 3
_exptl_absorpt_coefficient_mu .189
_exptl_absorpt_correction_T_max .6890
_exptl_absorpt_correction_T_min .6272
_exptl_absorpt_correction_type integration
_exptl_absorpt_process_details '(Wuensch & Prewitt, 1965)'
_exptl_crystal_colour colorless
_exptl_crystal_density_diffrn 1.953
_exptl_crystal_density_method 'not measured'
_exptl_crystal_description octahedron
_exptl_crystal_F_000 448
_exptl_crystal_size_max .36
_exptl_crystal_size_mid .28
_exptl_crystal_size_min .24
_refine_diff_density_max .301
_refine_diff_density_min -.214
_refine_ls_extinction_coef .024(6)
_refine_ls_extinction_method SHELXL
_refine_ls_goodness_of_fit_ref 1.065
_refine_ls_hydrogen_treatment refall
_refine_ls_matrix_type full
_refine_ls_number_parameters 153
_refine_ls_number_reflns 1568
_refine_ls_number_restraints 0
_refine_ls_restrained_S_all 1.065
_refine_ls_R_factor_all .0413
_refine_ls_R_factor_gt .0333
_refine_ls_shift/su_max .002
_refine_ls_shift/su_mean .000
_refine_ls_structure_factor_coef Fsqd
_refine_ls_weighting_details 'calc w=1/[\s^2^(Fo^2^)+(0.0565P)^2^+0.0240P] where P=(Fo^2^+2Fc^2^)/3'
_refine_ls_weighting_scheme calc
_refine_ls_wR_factor_ref .0923
_reflns_number_gt 1371
_reflns_number_total 1568
_reflns_threshold_expression I>2\s(I)
_cod_data_source_file om6043.cif
_cod_data_source_block I
_cod_depositor_comments
;
The following automatic conversions were performed:
'_symmetry_cell_setting' value 'Orthorhombic' changed to 'orthorhombic'
according to '/home/saulius/struct/CIF-dictionaries/cif_core.dic'
dictionary named 'cif_core.dic' version 2.4.1 from 2010-06-29.

Automatic conversion script
Id: cif_fix_enum 1527 2010-12-29 10:47:43Z saulius 

The following automatic conversions were performed:

'_symmetry_cell_setting' value 'Orthorhombic' changed to
'orthorhombic' according to
/home/saulius/struct/CIF-dictionaries/cif_core.dic dictionary named
'cif_core.dic' version 2.4.1 from 2010-06-29.

Automatic conversion script
Id: cif_fix_values 1715 2011-07-08 13:25:40Z adriana 
;
_cod_original_cell_volume 748.74(19)
_cod_database_code 2200527
_cod_database_fobs_code 2200527

loop_
_symmetry_equiv_pos_as_xyz
'x, y, z'
'-x+1/2, -y, z+1/2'
'-x, y+1/2, -z+1/2'
'x+1/2, -y+1/2, -z'

loop_
_atom_site_label
_atom_site_fract_x
_atom_site_fract_y
_atom_site_fract_z
_atom_site_U_iso_or_equiv
_atom_site_adp_type
_atom_site_calc_flag
_atom_site_refinement_flags
_atom_site_occupancy
_atom_site_disorder_assembly
_atom_site_disorder_group
_atom_site_type_symbol
O2 .2215(2) .12580(14) .51995(12) .0343(3) Uani d . 1 . . O
O3 -.0907(2) .06886(16) .47342(15) .0437(4) Uani d . 1 . . O
O4 .16679(18) -.01969(13) .37260(11) .0299(3) Uani d . 1 . . O
O61 .5899(3) .18155(14) .68059(14) .0442(4) Uani d . 1 . . O
O62 .7293(2) -.01084(19) .71922(13) .0443(4) Uani d . 1 . . O
O81 .4497(3) -.22123(14) .24039(12) .0399(3) Uani d . 1 . . O
O82 .6257(3) -.32115(13) .37769(14) .0394(3) Uani d . 1 . . O
N6 .5056(2) .00221(14) .57590(12) .0270(3) Uani d . 1 . . N
N61 .6181(2) .06247(16) .66343(13) .0317(3) Uani d . 1 . . N
N8 .4611(2) -.13675(13) .42254(12) .0268(3) Uani d . 1 . . N
N81 .5176(2) -.23172(13) .34053(13) .0280(3) Uani d . 1 . . N
C1A .4159(3) .08496(15) .48455(14) .0245(3) Uani d . 1 . . C
H1A .485(3) .163(2) .4662(18) .019(5) Uiso d . 1 . . H
C1B .3792(2) -.01207(15) .38072(13) .0227(3) Uani d . 1 . . C
H1B .422(4) .011(2) .3045(16) .023(5) Uiso d . 1 . . H
C3 .0826(3) .05866(17) .45753(14) .0282(3) Uani d . 1 . . C
C7 .5678(3) -.13027(17) .53632(15) .0281(3) Uani d . 1 . . C
H72 .522(4) -.198(3) .585(2) .041(7) Uiso d . 1 . . H
H71 .708(4) -.134(2) .520(2) .034(6) Uiso d . 1 . . H

loop_
_atom_site_aniso_label
_atom_site_aniso_U_11
_atom_site_aniso_U_22
_atom_site_aniso_U_33
_atom_site_aniso_U_12
_atom_site_aniso_U_13
_atom_site_aniso_U_23
O2 .0323(6) .0374(6) .0331(6) .0111(5) -.0041(5) -.0100(5)
O3 .0268(6) .0571(9) .0472(8) .0081(6) .0066(6) .0045(7)
O4 .0233(5) .0340(6) .0323(6) .0025(5) -.0036(5) -.0071(5)
O61 .0534(9) .0407(7) .0386(7) -.0087(7) -.0045(7) -.0108(6)
O62 .0370(7) .0620(9) .0339(6) -.0021(7) -.0129(6) .0056(6)
O81 .0546(9) .0371(6) .0281(6) .0054(7) -.0035(6) -.0057(5)
O82 .0452(8) .0290(6) .0440(7) .0112(6) .0008(7) .0016(5)
N6 .0268(6) .0286(6) .0257(6) .0013(5) -.0057(5) -.0005(5)
N61 .0278(7) .0420(8) .0252(6) -.0069(6) -.0027(6) -.0018(6)
N8 .0318(7) .0255(5) .0231(5) .0060(5) -.0022(5) -.0007(5)
N81 .0307(7) .0239(6) .0295(6) -.0010(5) .0040(6) -.0005(5)
C1A .0255(7) .0225(6) .0255(6) -.0007(5) -.0015(6) -.0003(5)
C1B .0216(6) .0251(6) .0213(5) .0015(5) .0012(5) .0016(5)
C3 .0258(7) .0311(7) .0277(7) .0038(6) .0024(6) .0026(6)
C7 .0300(7) .0275(6) .0268(7) .0029(6) -.0047(6) .0017(6)

loop_
_atom_type_symbol
_atom_type_description
_atom_type_scat_dispersion_real
_atom_type_scat_dispersion_imag
_atom_type_scat_source
C C .0033 .0016 'International Tables Vol C Tables 4.2.6.8 and 6.1.1.4'
H H .0000 .0000 'International Tables Vol C Tables 4.2.6.8 and 6.1.1.4'
N N .0061 .0033 'International Tables Vol C Tables 4.2.6.8 and 6.1.1.4'
O O .0106 .0060 'International Tables Vol C Tables 4.2.6.8 and 6.1.1.4'

loop_
_geom_angle_atom_site_label_1
_geom_angle_atom_site_label_2
_geom_angle_atom_site_label_3
_geom_angle
C3 O2 C1A 110.56(12)
C3 O4 C1B 110.00(13)
N61 N6 C1A 118.79(13)
N61 N6 C7 117.05(14)
C1A N6 C7 115.18(12)
O62 N61 O61 126.97(17)
O62 N61 N6 116.03(15)
O61 N61 N6 116.91(16)
N81 N8 C1B 119.17(12)
N81 N8 C7 118.35(14)
C1B N8 C7 115.60(13)
O81 N81 O82 126.82(15)
O81 N81 N8 116.85(14)
O82 N81 N8 116.27(14)
O2 C1A N6 110.56(13)
O2 C1A C1B 104.06(12)
N6 C1A C1B 103.89(12)
O4 C1B N8 110.87(13)
O4 C1B C1A 104.02(12)
N8 C1B C1A 103.88(12)
O3 C3 O2 124.32(18)
O3 C3 O4 124.53(18)
O2 C3 O4 111.13(14)
N6 C7 N8 99.37(12)
O2 C1A H1A 106.4(12)
N6 C1A H1A 115.1(13)
C1B C1A H1A 116.3(13)
O4 C1B H1B 105.3(15)
N8 C1B H1B 113.0(13)
C1A C1B H1B 119.3(13)
N6 C7 H72 113.0(17)
N8 C7 H72 108.3(17)
N6 C7 H71 111.8(14)
N8 C7 H71 108.5(15)
H72 C7 H71 115(2)

loop_
_geom_bond_atom_site_label_1
_geom_bond_atom_site_label_2
_geom_bond_site_symmetry_2
_geom_bond_distance
_geom_bond_publ_flag
O2 C3 . 1.344(2) ?
O2 C1A . 1.425(2) ?
O3 C3 . 1.183(2) ?
O4 C3 . 1.3526(19) ?
O4 C1B . 1.4333(19) ?
O61 N61 . 1.219(2) ?
O62 N61 . 1.217(2) ?
O81 N81 . 1.211(2) ?
O82 N81 . 1.2237(19) ?
N6 N61 . 1.3741(19) ?
N6 C1A . 1.444(2) ?
N6 C7 . 1.455(2) ?
N8 N81 . 1.3709(19) ?
N8 C1B . 1.4385(19) ?
N8 C7 . 1.460(2) ?
C1A C1B . 1.530(2) ?
C1A H1A . .93(2) ?
C1B H1B . .926(19) ?
C7 H72 . .91(3) ?
C7 H71 . .96(2) ?

loop_
_geom_torsion_atom_site_label_1
_geom_torsion_atom_site_label_2
_geom_torsion_atom_site_label_3
_geom_torsion_atom_site_label_4
_geom_torsion
C1A N6 N61 O62 -162.26(15)
C7 N6 N61 O62 -16.6(2)
C1A N6 N61 O61 20.9(2)
C7 N6 N61 O61 166.60(17)
C1B N8 N81 O81 -18.6(2)
C7 N8 N81 O81 -168.35(16)
C1B N8 N81 O82 163.99(15)
C7 N8 N81 O82 14.3(2)
C3 O2 C1A N6 -106.42(15)
C3 O2 C1A C1B 4.58(17)
N61 N6 C1A O2 -90.98(17)
C7 N6 C1A O2 122.74(15)
N61 N6 C1A C1B 157.92(14)
C7 N6 C1A C1B 11.64(18)
C3 O4 C1B N8 110.75(14)
C3 O4 C1B C1A -.34(17)
N81 N8 C1B O4 91.65(17)
C7 N8 C1B O4 -117.82(15)
N81 N8 C1B C1A -157.18(14)
C7 N8 C1B C1A -6.65(18)
O2 C1A C1B O4 -2.48(15)
N6 C1A C1B O4 113.30(14)
O2 C1A C1B N8 -118.58(13)
N6 C1A C1B N8 -2.80(16)
C1A O2 C3 O3 176.24(18)
C1A O2 C3 O4 -5.10(18)
C1B O4 C3 O3 -178.03(18)
C1B O4 C3 O2 3.32(18)
N61 N6 C7 N8 -161.69(14)
C1A N6 C7 N8 -14.80(18)
N81 N8 C7 N6 163.57(14)
C1B N8 C7 N6 12.79(18)

loop_
_cod_related_entry_id
_cod_related_entry_database
_cod_related_entry_code
1 ChemSpider 24731246
